data_4109186
loop_
_publ_author_name
'Yu-Wu Zhong'
'Yutaka Matsuo'
'Eiichi Nakamura'

_publ_contact_author 'MATSUO, Yutaka'
_publ_contact_author_email matsuo@chem.s.u-tokyo.ac.jp
_publ_section_title
;
 Lamellar Assembly of Conical Molecules Possessing a Fullerene Apex in
 Crystals and Liquid Crystals
;
_journal_name_full 'Journal of the American Chemical Society'
_journal_page_first 3052
_journal_page_last 3053
_journal_paper_doi 10.1021/ja068780k
_journal_volume 129
_journal_year 2007
_chemical_compound_source 'synthesis as described'
_chemical_formula_moiety 'C131 H98 Si5'
_chemical_formula_sum 'C131 H98 Si5'
_chemical_formula_weight 1812.54
_chemical_name_systematic
;
 C60(C6H4CCSiMe2Bu)5Me
;
_space_group_IT_number 14
_symmetry_cell_setting monoclinic
_symmetry_Int_Tables_number 14
_symmetry_space_group_name_Hall '-P 2yn'
_symmetry_space_group_name_H-M 'P 1 21/n 1'
_atom_sites_solution_hydrogens geom
_atom_sites_solution_primary direct
_atom_sites_solution_secondary difmap
_audit_creation_date 2006-12-08T11:26:24-00:00
_cell_angle_alpha 90
_cell_angle_beta 100.44
_cell_angle_gamma 90
_cell_formula_units_Z 4
_cell_length_a 18.546
_cell_length_b 17.643
_cell_length_c 32.427
_cell_measurement_reflns_used 79780
_cell_measurement_temperature 153(2)
_cell_measurement_theta_max 25.77
_cell_measurement_theta_min 2.21
_cell_measurement_wavelength 0.71073
_cell_volume 10434.692
_computing_cell_refinement Scalepack(HKL)
_computing_data_collection Xpress(MacScience)
_computing_data_reduction 'Denzo and Scalepack(HKL)'
_computing_molecular_graphics 'Ortep-3 for Windows (Farrugia, 1997)'
_computing_structure_refinement 'SHELXL-97 (Sheldrick, 1997)'
_computing_structure_solution 'SHELXS-97 (Sheldrick, 1997)'
_diffrn_ambient_temperature 153(2)
_diffrn_measured_fraction_theta_full 0.97
_diffrn_measured_fraction_theta_max 0.97
_diffrn_measurement_device_type 'Imaging Plate'
_diffrn_measurement_method oscillation
_diffrn_radiation_monochromator graphite
_diffrn_radiation_probe x-ray
_diffrn_radiation_type MoK\a
_diffrn_radiation_wavelength 0.71073
_diffrn_reflns_av_R_equivalents 0
_diffrn_reflns_av_unetI/netI 0.0515
_diffrn_reflns_limit_h_max 22
_diffrn_reflns_limit_h_min 0
_diffrn_reflns_limit_k_max 21
_diffrn_reflns_limit_k_min 0
_diffrn_reflns_limit_l_max 39
_diffrn_reflns_limit_l_min -39
_diffrn_reflns_number 19418
_diffrn_reflns_theta_full 25.77
_diffrn_reflns_theta_max 25.77
_diffrn_reflns_theta_min 2.23
_diffrn_standards_decay_% NA
_diffrn_standards_interval_count NA
_diffrn_standards_number NA
_exptl_absorpt_coefficient_mu 0.12
_exptl_absorpt_correction_type none
_exptl_crystal_colour orange
_exptl_crystal_density_diffrn 1.154
_exptl_crystal_description prism
_exptl_crystal_F_000 3816
_exptl_crystal_size_max 0.75
_exptl_crystal_size_mid 0.30
_exptl_crystal_size_min 0.12
_refine_diff_density_max 1.112
_refine_diff_density_min -0.66
_refine_diff_density_rms 0.15
_refine_ls_extinction_coef 0.022(3)
_refine_ls_extinction_expression Fc^*^=kFc[1+0.001xFc^2^\l^3^/sin(2\q)]^-1/4^
_refine_ls_extinction_method SHELXL
_refine_ls_goodness_of_fit_ref 1.598
_refine_ls_hydrogen_treatment constr
_refine_ls_matrix_type full
_refine_ls_number_parameters 1206
_refine_ls_number_reflns 19418
_refine_ls_number_restraints 26
_refine_ls_restrained_S_all 1.744
_refine_ls_R_factor_all 0.2582
_refine_ls_R_factor_gt 0.182
_refine_ls_shift/su_max 0.013
_refine_ls_shift/su_mean 0.005
_refine_ls_structure_factor_coef Fsqd
_refine_ls_weighting_details 'calc w=1/[\s^2^(Fo^2^)+(0.2000P)^2^+0.0000P] where P=(Fo^2^+2Fc^2^)/3'
_refine_ls_weighting_scheme calc
_refine_ls_wR_factor_gt 0.4432
_refine_ls_wR_factor_ref 0.5014
_reflns_number_gt 8741
_reflns_number_total 19418
_reflns_threshold_expression >2sigma(I)
_cod_data_source_file ja068780ksi20070126_063004.cif
_cod_data_source_block global
_cod_original_cell_volume 10434.7
_cod_original_sg_symbol_H-M 'P 21/n'
_cod_database_code 4109186

loop_
_symmetry_equiv_pos_as_xyz
'x, y, z'
'-x+1/2, y+1/2, -z+1/2'
'-x, -y, -z'
'x-1/2, -y-1/2, z-1/2'

loop_
_atom_site_label
_atom_site_type_symbol
_atom_site_fract_x
_atom_site_fract_y
_atom_site_fract_z
_atom_site_U_iso_or_equiv
_atom_site_adp_type
_atom_site_occupancy
_atom_site_symmetry_multiplicity
_atom_site_calc_flag
_atom_site_refinement_flags
_atom_site_disorder_assembly
_atom_site_disorder_group
Si1 Si 0.1588(3) 0.1883(4) -0.21812(10) 0.204(2) Uani 1 1 d . A 1
Si2 Si -0.31214(19) 0.3652(3) -0.08381(10) 0.1803(18) Uani 1 1 d D A 1
Si3 Si -0.4138(2) -0.0127(4) 0.10569(19) 0.224(3) Uani 1 1 d D A 1
Si4 Si -0.0199(2) -0.47192(18) 0.09816(17) 0.1883(19) Uani 1 1 d D A 1
Si5 Si 0.3246(4) -0.2944(4) -0.10512(19) 0.241(3) Uani 1 1 d D A 1
C1 C 0.1668(5) 0.1338(4) 0.0740(2) 0.097(2) Uani 1 1 d . A 1
C2 C 0.1049(5) 0.1565(4) 0.0919(2) 0.097(2) Uani 1 1 d D A 1
C3 C 0.0913(4) 0.0997(4) 0.1197(2) 0.0864(18) Uani 1 1 d . A 1
C4 C 0.1409(4) 0.0401(4) 0.1186(2) 0.0872(18) Uani 1 1 d . A 1
C5 C 0.1882(4) 0.0615(4) 0.0901(2) 0.0894(19) Uani 1 1 d . A 1
C6 C 0.2164(5) 0.1869(4) 0.0566(2) 0.095(2) Uani 1 1 d . A 1
C7 C 0.0836(5) 0.2395(4) 0.0961(2) 0.096(2) Uani 1 1 d . A 1
C8 C 0.0500(4) 0.1137(4) 0.1556(2) 0.0836(18) Uani 1 1 d . A 1
C9 C 0.1628(4) -0.0174(3) 0.1533(2) 0.0793(17) Uani 1 1 d . A 1
C10 C 0.2648(4) 0.0294(4) 0.0919(2) 0.0821(17) Uani 1 1 d . A 1
C11 C 0.2120(6) 0.2654(4) 0.0776(2) 0.100(2) Uani 1 1 d . A 1
C12 C 0.1530(5) 0.2881(5) 0.0950(3) 0.104(2) Uani 1 1 d . A 1
C13 C 0.0745(4) 0.2519(4) 0.1419(2) 0.093(2) Uani 1 1 d . A 1
C14 C 0.0602(4) 0.1970(4) 0.1678(2) 0.0868(19) Uani 1 1 d . A 1
C15 C 0.0953(4) 0.0768(4) 0.1953(2) 0.0818(17) Uani 1 1 d . A 1
C16 C 0.1454(4) 0.0190(4) 0.1942(2) 0.0831(17) Uani 1 1 d . A 1
C17 C 0.2457(4) -0.0204(3) 0.1641(2) 0.0802(17) Uani 1 1 d . A 1
C18 C 0.2907(4) 0.0009(4) 0.1370(2) 0.0816(17) Uani 1 1 d . A 1
C19 C 0.3170(4) 0.0969(4) 0.0913(2) 0.0857(18) Uani 1 1 d . A 1
C20 C 0.2957(4) 0.1660(4) 0.0759(2) 0.0886(19) Uani 1 1 d . A 1
C21 C 0.2846(6) 0.2928(5) 0.0950(3) 0.105(2) Uani 1 1 d . A 1
C22 C 0.1652(6) 0.3404(4) 0.1303(3) 0.109(3) Uani 1 1 d . A 1
C23 C 0.1166(5) 0.3179(4) 0.1585(3) 0.108(3) Uani 1 1 d . A 1
C24 C 0.0856(4) 0.2031(4) 0.2121(2) 0.0890(19) Uani 1 1 d . A 1
C25 C 0.1082(4) 0.1292(4) 0.22861(19) 0.0829(17) Uani 1 1 d . A 1
C26 C 0.2089(4) 0.0124(4) 0.2262(2) 0.0847(18) Uani 1 1 d . A 1
C27 C 0.2694(4) -0.0112(4) 0.2085(2) 0.0833(18) Uani 1 1 d . A 1
C28 C 0.3617(4) 0.0313(4) 0.1535(2) 0.0861(18) Uani 1 1 d . A 1
C29 C 0.3779(4) 0.0894(4) 0.1256(2) 0.0855(18) Uani 1 1 d . A 1
C30 C 0.3359(5) 0.2335(5) 0.0938(2) 0.103(2) Uani 1 1 d . A 1
C31 C 0.2948(7) 0.3445(5) 0.1276(3) 0.122(3) Uani 1 1 d . A 1
C32 C 0.2340(7) 0.3691(4) 0.1455(3) 0.116(3) Uani 1 1 d . A 1
C33 C 0.1388(6) 0.3265(4) 0.2018(3) 0.108(3) Uani 1 1 d . A 1
C34 C 0.1251(5) 0.2683(4) 0.2291(2) 0.097(2) Uani 1 1 d . A 1
C35 C 0.1668(4) 0.1222(4) 0.2615(2) 0.0904(19) Uani 1 1 d . A 1
C36 C 0.2191(4) 0.0624(4) 0.2602(2) 0.091(2) Uani 1 1 d . A 1
C37 C 0.3395(4) 0.0156(4) 0.2243(2) 0.095(2) Uani 1 1 d . A 1
C38 C 0.3865(4) 0.0368(5) 0.1958(2) 0.096(2) Uani 1 1 d . A 1
C39 C 0.4184(4) 0.1534(5) 0.1420(2) 0.097(2) Uani 1 1 d . A 1
C40 C 0.3952(5) 0.2274(5) 0.1246(2) 0.103(2) Uani 1 1 d . A 1
C41 C 0.3576(7) 0.3376(5) 0.1609(3) 0.120(3) Uani 1 1 d . A 1
C42 C 0.2585(8) 0.3773(5) 0.1905(3) 0.124(3) Uani 1 1 d . A 1
C43 C 0.2115(7) 0.3546(5) 0.2172(3) 0.120(3) Uani 1 1 d . A 1
C44 C 0.1866(5) 0.2606(5) 0.2624(2) 0.104(2) Uani 1 1 d . A 1
C45 C 0.2083(5) 0.1895(5) 0.2792(2) 0.101(2) Uani 1 1 d . A 1
C46 C 0.2912(5) 0.0925(5) 0.2772(2) 0.100(2) Uani 1 1 d . A 1
C47 C 0.3524(5) 0.0695(5) 0.2597(2) 0.098(2) Uani 1 1 d . A 1
C48 C 0.4297(4) 0.1047(5) 0.2130(2) 0.102(2) Uani 1 1 d . A 1
C49 C 0.4437(4) 0.1589(5) 0.1867(2) 0.103(2) Uani 1 1 d . A 1
C50 C 0.4075(6) 0.2802(5) 0.1594(3) 0.114(3) Uani 1 1 d . A 1
C51 C 0.3340(8) 0.3578(6) 0.1988(4) 0.126(3) Uani 1 1 d . A 1
C52 C 0.2414(7) 0.3146(5) 0.2556(3) 0.113(3) Uani 1 1 d . A 1
C53 C 0.2850(6) 0.1722(6) 0.2878(2) 0.109(3) Uani 1 1 d . A 1
C54 C 0.4060(5) 0.1235(7) 0.2521(2) 0.112(3) Uani 1 1 d . A 1
C55 C 0.4370(5) 0.2399(6) 0.1981(3) 0.115(3) Uani 1 1 d . A 1
C56 C 0.3619(7) 0.3181(7) 0.2355(4) 0.131(4) Uani 1 1 d . A 1
C57 C 0.3150(7) 0.2981(7) 0.2640(3) 0.127(3) Uani 1 1 d . A 1
C58 C 0.3386(6) 0.2215(7) 0.2810(2) 0.114(3) Uani 1 1 d . A 1
C59 C 0.3979(6) 0.2010(7) 0.2626(3) 0.118(3) Uani 1 1 d . A 1
C60 C 0.4146(6) 0.2581(7) 0.2342(3) 0.118(3) Uani 1 1 d . A 1
C61 C 0.052(2) 0.121(3) 0.0529(11) 0.34(3) Uiso 0.5 1 d PD A 1
H61A H 0.0517 0.1523 0.0287 0.514 Uiso 1 1 calc R A 1
H61B H 0.0027 0.1187 0.0589 0.514 Uiso 1 1 calc R A 1
H61C H 0.0679 0.0711 0.0476 0.514 Uiso 1 1 calc R A 1
C62 C 0.2055(5) 0.1920(5) 0.0085(2) 0.098(2) Uani 1 1 d . A 1
C63 C 0.2443(18) 0.2395(12) -0.0108(5) 0.229(14) Uani 0.7 1 d P A 1
H63 H 0.2768 0.2725 0.0054 0.275 Uiso 1 1 calc R A 1
C64 C 0.2380(12) 0.2416(12) -0.0541(7) 0.180(7) Uiso 0.7 1 d P A 1
H64 H 0.2691 0.2728 -0.066 0.216 Uiso 1 1 calc R A 1
C65 C 0.1884(5) 0.2001(7) -0.0787(3) 0.130(4) Uani 1 1 d . A 1
C66 C 0.1388(12) 0.1876(10) -0.0582(6) 0.165(6) Uiso 0.7 1 d P A 1
H66 H 0.0908 0.1902 -0.0727 0.198 Uiso 1 1 calc R A 1
C67 C 0.1491(12) 0.1696(16) -0.0144(4) 0.216(12) Uani 0.7 1 d P A 1
H67 H 0.1142 0.1419 -0.0036 0.26 Uiso 1 1 calc R A 1
C68 C 0.1823(6) 0.1972(8) -0.1235(3) 0.154(4) Uani 1 1 d . A 1
C69 C 0.1750(7) 0.1925(9) -0.1616(3) 0.171(5) Uani 1 1 d . A 1
C70 C 0.0877(8) 0.1230(11) -0.2349(4) 0.213(8) Uani 1 1 d . A 1
H70A H 0.0972 0.0808 -0.2155 0.256 Uiso 1 1 calc R A 1
H70B H 0.0436 0.1472 -0.2292 0.256 Uiso 1 1 calc R A 1
C71 C 0.0660(11) 0.0878(14) -0.2772(5) 0.248(9) Uani 1 1 d . A 1
H71A H 0.1105 0.0674 -0.2847 0.298 Uiso 1 1 calc R A 1
H71B H 0.0502 0.1289 -0.2966 0.298 Uiso 1 1 calc R A 1
C72 C 0.0013(11) 0.0187(10) -0.2877(6) 0.209(6) Uani 1 1 d . A 1
H72A H 0.0148 -0.024 -0.2691 0.251 Uiso 1 1 calc R A 1
H72B H -0.0456 0.0379 -0.2831 0.251 Uiso 1 1 calc R A 1
C73 C -0.0044(10) -0.0044(12) -0.3291(8) 0.295(14) Uani 1 1 d . A 1
H73A H -0.0411 -0.0432 -0.3351 0.443 Uiso 1 1 calc R A 1
H73B H 0.042 -0.0241 -0.3333 0.443 Uiso 1 1 calc R A 1
H73C H -0.0179 0.038 -0.3474 0.443 Uiso 1 1 calc R A 1
C74 C 0.2394(11) 0.171(2) -0.2271(5) 0.40(2) Uani 1 1 d . A 1
H74A H 0.2375 0.1667 -0.2568 0.605 Uiso 1 1 calc R A 1
H74B H 0.2573 0.1249 -0.2136 0.605 Uiso 1 1 calc R A 1
H74C H 0.2716 0.2121 -0.2164 0.605 Uiso 1 1 calc R A 1
C75 C 0.1225(11) 0.2757(14) -0.2428(5) 0.295(13) Uani 1 1 d . A 1
H75A H 0.0743 0.2845 -0.2369 0.442 Uiso 1 1 calc R A 1
H75B H 0.1199 0.272 -0.2726 0.442 Uiso 1 1 calc R A 1
H75C H 0.1541 0.3171 -0.2321 0.442 Uiso 1 1 calc R A 1
C76 C 0.0158(6) 0.2639(4) 0.0654(2) 0.104(3) Uani 1 1 d . A 1
C77 C 0.0230(7) 0.2929(6) 0.0251(3) 0.082(3) Uani 0.7 1 d P A 1
H77 H 0.0688 0.2978 0.0175 0.098 Uiso 1 1 calc R A 1
C78 C -0.0401(14) 0.3133(8) -0.0022(4) 0.106(7) Uani 0.7 1 d P A 1
H78 H -0.0355 0.3311 -0.0286 0.128 Uiso 1 1 calc R A 1
C79 C -0.1086(7) 0.3092(5) 0.0070(3) 0.110(3) Uani 1 1 d . A 1
C80 C -0.1124(6) 0.2845(7) 0.0477(3) 0.139(4) Uani 1 1 d . A 1
H80 H -0.158 0.2823 0.0557 0.167 Uiso 1 1 calc R A 1
C81 C -0.0526(6) 0.2639(6) 0.0757(3) 0.130(3) Uani 1 1 d . A 1
H81 H -0.058 0.2493 0.1025 0.156 Uiso 1 1 calc R A 1
C82 C -0.1730(6) 0.3280(5) -0.0219(3) 0.118(3) Uani 1 1 d . A 1
C83 C -0.2277(7) 0.3472(6) -0.0453(3) 0.134(3) Uani 1 1 d . A 1
C84 C -0.3351(8) 0.2691(7) -0.1137(4) 0.181(5) Uani 1 1 d D A 1
H84A H -0.2991 0.2632 -0.1318 0.217 Uiso 1 1 calc R A 1
H84B H -0.3252 0.2294 -0.0928 0.217 Uiso 1 1 calc R A 1
C85 C -0.4065(10) 0.2514(13) -0.1395(7) 0.300(13) Uani 1 1 d D A 1
H85A H -0.4191 0.2899 -0.1609 0.359 Uiso 1 1 calc R A 1
H85B H -0.4439 0.2516 -0.1221 0.359 Uiso 1 1 calc R A 1
C86 C -0.4047(7) 0.1741(6) -0.1602(3) 0.130(3) Uani 1 1 d D A 1
H86A H -0.4097 0.1326 -0.1413 0.156 Uiso 1 1 calc R A 1
H86B H -0.3613 0.1669 -0.1725 0.156 Uiso 1 1 calc R A 1
C87 C -0.4779(9) 0.1874(12) -0.1950(7) 0.285(12) Uani 1 1 d D A 1
H87A H -0.4881 0.1428 -0.2119 0.428 Uiso 1 1 calc R A 1
H87B H -0.4706 0.2297 -0.2124 0.428 Uiso 1 1 calc R A 1
H87C H -0.5185 0.1978 -0.1812 0.428 Uiso 1 1 calc R A 1
C88 C -0.2901(7) 0.4316(6) -0.1228(3) 0.152(4) Uani 1 1 d . A 1
H88A H -0.2464 0.4152 -0.1321 0.228 Uiso 1 1 calc R A 1
H88B H -0.2825 0.4812 -0.1106 0.228 Uiso 1 1 calc R A 1
H88C H -0.33 0.4333 -0.1463 0.228 Uiso 1 1 calc R A 1
C89 C -0.3880(8) 0.3713(12) -0.0621(6) 0.235(8) Uani 1 1 d . A 1
H89A H -0.4298 0.3808 -0.0836 0.353 Uiso 1 1 calc R A 1
H89B H -0.3824 0.412 -0.0421 0.353 Uiso 1 1 calc R A 1
H89C H -0.3948 0.3246 -0.0481 0.353 Uiso 1 1 calc R A 1
C90 C -0.0293(4) 0.0878(4) 0.1475(2) 0.093(2) Uani 1 1 d . A 1
C91 C -0.0581(12) 0.065(2) 0.1085(7) 0.252(18) Uani 0.7 1 d P A 1
H91 H -0.0291 0.0576 0.0883 0.302 Uiso 1 1 calc R A 1
C92 C -0.1376(11) 0.053(2) 0.0995(6) 0.267(19) Uani 0.7 1 d P A 1
H92 H -0.1617 0.0484 0.0718 0.321 Uiso 1 1 calc R A 1
C93 C -0.1773(5) 0.0470(8) 0.1316(3) 0.144(4) Uani 1 1 d . A 1
C94 C -0.1453(6) 0.0768(8) 0.1686(3) 0.154(4) Uani 1 1 d . A 1
H94 H -0.1724 0.0826 0.1899 0.184 Uiso 1 1 calc R A 1
C95 C -0.0735(6) 0.0985(7) 0.1752(3) 0.145(4) Uani 1 1 d . A 1
H95 H -0.0543 0.122 0.2004 0.174 Uiso 1 1 calc R A 1
C96 C -0.2533(7) 0.0297(10) 0.1213(4) 0.178(6) Uani 1 1 d . A 1
C97 C -0.3188(8) 0.0128(11) 0.1125(5) 0.209(8) Uani 1 1 d . A 1
C98 C -0.4155(13) -0.1218(9) 0.0982(8) 0.274(9) Uiso 1 1 d D A 1
H98A H -0.3687 -0.1453 0.1092 0.329 Uiso 1 1 calc R A 1
H98B H -0.4542 -0.146 0.11 0.329 Uiso 1 1 calc R A 1
C99 C -0.432(2) -0.120(2) 0.0490(9) 0.43(2) Uiso 1 1 d D A 1
H99A H -0.4532 -0.0716 0.0391 0.516 Uiso 1 1 calc R A 1
H99B H -0.3877 -0.128 0.038 0.516 Uiso 1 1 calc R A 1
C100 C -0.487(8) -0.184(11) 0.035(10) 2.0(5) Uiso 1 1 d D A 1
H10A H -0.5314 -0.165 0.017 2.4 Uiso 1 1 calc R A 1
H10B H -0.5009 -0.2104 0.0585 2.4 Uiso 1 1 calc R A 1
C101 C -0.444(3) -0.237(4) 0.010(2) 0.64(4) Uiso 1 1 d D A 1
H10C H -0.4764 -0.2757 -0.0039 0.959 Uiso 1 1 calc R A 1
H10D H -0.4045 -0.2602 0.0286 0.959 Uiso 1 1 calc R A 1
H10E H -0.4252 -0.208 -0.0109 0.959 Uiso 1 1 calc R A 1
C102 C -0.4628(8) 0.0509(14) 0.0666(4) 0.264(11) Uani 1 1 d . A 1
H10F H -0.5142 0.039 0.062 0.396 Uiso 1 1 calc R A 1
H10G H -0.4447 0.0453 0.0409 0.396 Uiso 1 1 calc R A 1
H10H H -0.4556 0.1022 0.0764 0.396 Uiso 1 1 calc R A 1
C103 C -0.4435(9) -0.0068(12) 0.1561(6) 0.251(9) Uani 1 1 d . A 1
H10I H -0.4945 -0.0201 0.1527 0.377 Uiso 1 1 calc R A 1
H10J H -0.4367 0.044 0.1667 0.377 Uiso 1 1 calc R A 1
H10K H -0.4151 -0.0412 0.1756 0.377 Uiso 1 1 calc R A 1
C104 C 0.1257(4) -0.0961(3) 0.14463(19) 0.0778(17) Uani 1 1 d . A 1
C105 C 0.0594(4) -0.1103(4) 0.1553(2) 0.093(2) Uani 1 1 d . A 1
H105 H 0.0359 -0.073 0.1681 0.112 Uiso 1 1 calc R A 1
C106 C 0.0269(5) -0.1809(4) 0.1468(2) 0.095(2) Uani 1 1 d . A 1
H106 H -0.0175 -0.191 0.1552 0.114 Uiso 1 1 calc R A 1
C107 C 0.0587(4) -0.2357(4) 0.1266(2) 0.0864(19) Uani 1 1 d . A 1
C108 C 0.1261(5) -0.2216(4) 0.1164(2) 0.093(2) Uani 1 1 d . A 1
H108 H 0.1498 -0.2591 0.1038 0.111 Uiso 1 1 calc R A 1
C109 C 0.1589(4) -0.1511(4) 0.1251(2) 0.0867(18) Uani 1 1 d . A 1
H109 H 0.2039 -0.1413 0.1174 0.104 Uiso 1 1 calc R A 1
C110 C 0.0271(5) -0.3102(4) 0.1173(2) 0.104(2) Uani 1 1 d . A 1
C111 C 0.0031(6) -0.3732(5) 0.1096(3) 0.126(3) Uani 1 1 d . A 1
C112 C -0.1271(11) -0.4929(19) 0.0775(8) 0.387(17) Uiso 1 1 d D A 1
H11A H -0.1374 -0.5465 0.073 0.465 Uiso 1 1 calc R A 1
H11B H -0.158 -0.4718 0.0957 0.465 Uiso 1 1 calc R A 1
C113 C -0.1317(9) -0.4509(10) 0.0384(5) 0.209(6) Uiso 1 1 d D A 1
H11C H -0.1014 -0.4726 0.02 0.251 Uiso 1 1 calc R A 1
H11D H -0.1206 -0.3975 0.0429 0.251 Uiso 1 1 calc R A 1
C114 C -0.2151(13) -0.4658(18) 0.0229(10) 0.336(13) Uiso 1 1 d D A 1
H11E H -0.2453 -0.4351 0.0378 0.403 Uiso 1 1 calc R A 1
H11F H -0.2275 -0.5189 0.0251 0.403 Uiso 1 1 calc R A 1
C115 C -0.221(2) -0.441(2) -0.0235(14) 0.44(2) Uiso 1 1 d . A 1
H11G H -0.2712 -0.4465 -0.0378 0.653 Uiso 1 1 calc R A 1
H11H H -0.1898 -0.4712 -0.037 0.653 Uiso 1 1 calc R A 1
H11I H -0.2074 -0.3883 -0.0245 0.653 Uiso 1 1 calc R A 1
C116 C 0.0501(9) -0.5115(6) 0.0719(4) 0.184(5) Uani 1 1 d . A 1
H11J H 0.0389 -0.5637 0.0651 0.276 Uiso 1 1 calc R A 1
H11K H 0.097 -0.5081 0.09 0.276 Uiso 1 1 calc R A 1
H11L H 0.0513 -0.4837 0.0466 0.276 Uiso 1 1 calc R A 1
C117 C -0.0034(10) -0.5239(7) 0.1557(5) 0.211(7) Uani 1 1 d . A 1
H11M H -0.0145 -0.5769 0.1522 0.317 Uiso 1 1 calc R A 1
H11N H -0.0349 -0.5014 0.1728 0.317 Uiso 1 1 calc R A 1
H11O H 0.0468 -0.5178 0.1691 0.317 Uiso 1 1 calc R A 1
C118 C 0.2733(4) -0.0292(4) 0.0584(2) 0.0885(18) Uiso 1 1 d . A 1
C119 C 0.2111(7) -0.0700(7) 0.0382(4) 0.115(4) Uani 0.7 1 d P A 1
H119 H 0.165 -0.061 0.0446 0.138 Uiso 1 1 calc R A 1
C120 C 0.2205(7) -0.1222(8) 0.0092(5) 0.126(4) Uani 0.7 1 d P A 1
H120 H 0.1798 -0.1497 -0.0036 0.151 Uiso 1 1 calc R A 1
C121 C 0.2896(5) -0.1375(5) -0.0029(3) 0.114(3) Uiso 1 1 d . A 1
C122 C 0.3459(7) -0.1158(8) 0.0264(3) 0.108(4) Uani 0.7 1 d P A 1
H122 H 0.3911 -0.1392 0.0276 0.13 Uiso 1 1 calc R A 1
C123 C 0.3388(6) -0.0587(7) 0.0556(3) 0.097(3) Uani 0.7 1 d P A 1
H123 H 0.3805 -0.041 0.0734 0.116 Uiso 1 1 calc R A 1
C124 C 0.2990(6) -0.1906(6) -0.0349(3) 0.145(4) Uani 1 1 d . A 1
C125 C 0.3102(7) -0.2324(8) -0.0626(4) 0.170(5) Uani 1 1 d . A 1
C126 C 0.2245(11) -0.3114(16) -0.1403(6) 0.42(3) Uani 1 1 d D A 1
H12A H 0.1925 -0.2737 -0.1314 0.5 Uiso 1 1 calc R A 1
H12B H 0.2287 -0.2984 -0.1688 0.5 Uiso 1 1 calc R A 1
C127 C 0.182(6) -0.388(4) -0.143(4) 2.0(4) Uiso 1 1 d D A 1
H12C H 0.1822 -0.4069 -0.115 2.4 Uiso 1 1 calc R A 1
H12D H 0.2062 -0.4245 -0.158 2.4 Uiso 1 1 calc R A 1
C128 C 0.101(3) -0.378(7) -0.166(2) 2.0(4) Uiso 1 1 d D A 1
H12E H 0.0695 -0.4036 -0.1498 2.366 Uiso 1 1 calc R A 1
H12F H 0.0891 -0.3242 -0.1661 2.366 Uiso 1 1 calc R A 1
C129 C 0.082(3) -0.407(3) -0.2116(16) 0.52(3) Uiso 1 1 d D A 1
H12G H 0.0307 -0.4004 -0.2219 0.773 Uiso 1 1 calc R A 1
H12H H 0.0946 -0.4595 -0.2123 0.773 Uiso 1 1 calc R A 1
H12I H 0.1096 -0.3785 -0.2288 0.773 Uiso 1 1 calc R A 1
C130 C 0.3693(17) -0.247(2) -0.1335(10) 0.45(3) Uani 1 1 d . A 1
H13A H 0.3778 -0.2776 -0.1566 0.668 Uiso 1 1 calc R A 1
H13B H 0.4155 -0.2319 -0.1171 0.668 Uiso 1 1 calc R A 1
H13C H 0.3418 -0.2028 -0.144 0.668 Uiso 1 1 calc R A 1
C131 C 0.392(4) -0.3712(17) -0.0799(15) 0.72(6) Uani 1 1 d . A 1
H13D H 0.3694 -0.4016 -0.0613 1.075 Uiso 1 1 calc R A 1
H13E H 0.4353 -0.3476 -0.0644 1.075 Uiso 1 1 calc R A 1
H13F H 0.4054 -0.4028 -0.1015 1.075 Uiso 1 1 calc R A 1
C61B C 0.0951(18) 0.0904(18) 0.0229(10) 0.077(8) Uiso 0.2 1 d P B 2
C61D C 0.0770(14) -0.0061(14) 0.0725(7) 0.058(6) Uiso 0.2 1 d P B 2
C61E C 0.131(3) 0.014(3) 0.0449(14) 0.054(11) Uiso 0.1 1 d P B 2
C201 C 0.2232(13) 0.1219(12) -0.0144(6) 0.076(5) Uiso 0.3 1 d P C 2
C202 C 0.2207(13) 0.1244(13) -0.0576(7) 0.085(6) Uiso 0.3 1 d P C 2
C203 C 0.1705(13) 0.2527(13) -0.0574(7) 0.080(5) Uiso 0.3 1 d P D 2
C204 C 0.1744(14) 0.2510(15) -0.0158(8) 0.080(6) Uiso 0.3 1 d P D 2
C205 C 0.009(3) 0.250(4) 0.026(2) 0.19(2) Uiso 0.3 1 d P E 2
C206 C -0.039(6) 0.298(5) -0.006(3) 0.21(4) Uiso 0.3 1 d P E 2
C207 C -0.057(2) 0.0204(17) 0.1212(11) 0.092(8) Uiso 0.3 1 d P F 2
C208 C -0.1310(18) -0.0063(15) 0.1150(9) 0.093(8) Uiso 0.3 1 d P F 2
C209 C 0.2974(18) -0.0970(17) 0.0628(9) 0.101(8) Uiso 0.3 1 d P G 2
C210 C 0.297(2) -0.150(2) 0.0281(12) 0.119(10) Uiso 0.3 1 d P G 2
C211 C 0.2804(19) -0.045(2) -0.0198(11) 0.128(10) Uiso 0.3 1 d P H 2
C212 C 0.264(2) 0.002(2) 0.0112(11) 0.134(11) Uiso 0.3 1 d P H 2

loop_
_atom_site_aniso_label
_atom_site_aniso_U_11
_atom_site_aniso_U_22
_atom_site_aniso_U_33
_atom_site_aniso_U_23
_atom_site_aniso_U_13
_atom_site_aniso_U_12
Si1 0.194(4) 0.330(7) 0.0846(17) 0.011(3) 0.013(2) -0.059(4)
Si2 0.128(3) 0.295(5) 0.114(2) 0.069(3) 0.0132(18) 0.038(3)
Si3 0.109(3) 0.334(7) 0.233(5) -0.049(5) 0.046(3) -0.038(3)
Si4 0.173(3) 0.0905(19) 0.301(6) -0.042(3) 0.042(3) -0.032(2)
Si5 0.302(7) 0.238(5) 0.208(5) -0.129(4) 0.115(5) -0.023(5)
C1 0.113(6) 0.096(5) 0.083(4) 0.021(4) 0.019(4) 0.025(4)
C2 0.120(6) 0.091(5) 0.078(4) 0.014(4) 0.018(4) 0.031(4)
C3 0.096(5) 0.083(4) 0.077(4) -0.007(3) 0.008(3) 0.008(4)
C4 0.087(5) 0.065(4) 0.113(5) 0.006(3) 0.026(4) 0.006(3)
C5 0.097(5) 0.078(4) 0.090(4) -0.015(3) 0.009(4) 0.004(4)
C6 0.110(6) 0.094(5) 0.080(4) 0.008(4) 0.013(4) 0.009(4)
C7 0.125(6) 0.087(4) 0.074(4) 0.011(3) 0.009(4) 0.032(4)
C8 0.080(5) 0.080(4) 0.089(4) -0.006(3) 0.010(3) 0.013(3)
C9 0.084(5) 0.063(3) 0.090(4) -0.005(3) 0.014(3) -0.002(3)
C10 0.093(5) 0.071(4) 0.079(4) -0.009(3) 0.005(3) 0.004(3)
C11 0.140(8) 0.083(5) 0.078(4) 0.020(4) 0.019(4) 0.017(5)
C12 0.126(7) 0.086(5) 0.097(5) 0.027(4) 0.013(5) 0.019(5)
C13 0.109(6) 0.083(4) 0.081(4) 0.004(4) 0.001(4) 0.016(4)
C14 0.089(5) 0.085(4) 0.083(4) -0.002(3) 0.004(3) 0.015(3)
C15 0.084(5) 0.075(4) 0.085(4) 0.000(3) 0.012(3) 0.007(3)
C16 0.095(5) 0.072(4) 0.084(4) 0.002(3) 0.017(3) -0.004(3)
C17 0.082(5) 0.066(3) 0.092(4) -0.004(3) 0.016(3) 0.004(3)
C18 0.086(5) 0.072(4) 0.085(4) -0.005(3) 0.012(3) 0.006(3)
C19 0.092(5) 0.085(4) 0.077(4) -0.013(3) 0.007(3) -0.006(4)
C20 0.103(5) 0.089(5) 0.072(4) 0.001(3) 0.011(3) -0.012(4)
C21 0.138(8) 0.079(5) 0.099(5) 0.009(4) 0.026(5) -0.008(5)
C22 0.165(9) 0.065(4) 0.100(5) 0.019(4) 0.035(6) 0.015(5)
C23 0.145(8) 0.067(4) 0.112(6) 0.004(4) 0.026(5) 0.022(4)
C24 0.111(6) 0.076(4) 0.079(4) -0.003(3) 0.014(3) 0.012(4)
C25 0.101(5) 0.078(4) 0.069(3) -0.004(3) 0.013(3) 0.005(3)
C26 0.096(5) 0.074(4) 0.082(4) 0.013(3) 0.010(4) 0.006(3)
C27 0.078(5) 0.078(4) 0.091(4) 0.022(3) 0.008(3) 0.009(3)
C28 0.080(4) 0.087(4) 0.086(4) -0.002(3) 0.000(3) 0.001(3)
C29 0.087(5) 0.087(4) 0.080(4) 0.002(3) 0.008(3) -0.008(3)
C30 0.122(7) 0.094(5) 0.094(5) 0.010(4) 0.018(5) -0.016(5)
C31 0.164(10) 0.077(5) 0.127(7) 0.011(5) 0.034(7) -0.025(6)
C32 0.158(9) 0.060(4) 0.134(8) 0.008(4) 0.037(7) -0.007(5)
C33 0.144(8) 0.073(4) 0.107(6) -0.017(4) 0.024(5) 0.013(5)
C34 0.140(7) 0.071(4) 0.082(4) -0.017(4) 0.022(4) 0.004(4)
C35 0.105(5) 0.094(5) 0.071(4) 0.002(3) 0.011(3) 0.004(4)
C36 0.104(6) 0.093(5) 0.074(4) 0.019(4) 0.009(4) 0.009(4)
C37 0.092(5) 0.099(5) 0.088(4) 0.022(4) 0.001(4) 0.014(4)
C38 0.079(5) 0.115(6) 0.088(4) 0.009(4) 0.003(4) 0.014(4)
C39 0.081(5) 0.114(6) 0.092(5) -0.005(4) 0.004(4) -0.014(4)
C40 0.118(6) 0.101(5) 0.089(5) -0.009(4) 0.018(4) -0.028(5)
C41 0.147(9) 0.091(6) 0.123(7) -0.011(5) 0.028(6) -0.047(6)
C42 0.181(11) 0.071(5) 0.124(8) -0.025(5) 0.039(7) -0.016(6)
C43 0.171(10) 0.080(5) 0.106(6) -0.020(5) 0.019(6) -0.003(5)
C44 0.130(7) 0.100(5) 0.081(4) -0.027(4) 0.018(4) -0.008(5)
C45 0.127(7) 0.105(6) 0.069(4) -0.015(4) 0.010(4) 0.005(5)
C46 0.106(6) 0.121(6) 0.063(3) 0.012(4) -0.008(4) 0.006(5)
C47 0.100(6) 0.120(6) 0.065(4) 0.015(4) -0.010(4) 0.014(5)
C48 0.090(5) 0.124(6) 0.086(5) 0.005(5) -0.002(4) -0.006(5)
C49 0.081(5) 0.126(7) 0.095(5) -0.001(5) -0.004(4) -0.021(4)
C50 0.127(7) 0.094(6) 0.121(7) -0.018(5) 0.022(5) -0.036(5)
C51 0.162(11) 0.086(6) 0.134(9) -0.039(6) 0.040(8) -0.029(6)
C52 0.149(9) 0.091(5) 0.100(6) -0.035(5) 0.026(5) -0.015(6)
C53 0.129(8) 0.130(7) 0.061(4) -0.012(4) 0.000(4) 0.000(6)
C54 0.085(5) 0.160(9) 0.080(5) 0.002(5) -0.012(4) -0.012(5)
C55 0.102(6) 0.124(7) 0.115(6) -0.017(6) 0.011(5) -0.036(5)
C56 0.145(9) 0.124(8) 0.126(8) -0.056(7) 0.030(7) -0.059(7)
C57 0.141(9) 0.136(9) 0.100(6) -0.050(6) 0.009(6) -0.032(7)
C58 0.116(7) 0.150(9) 0.070(4) -0.030(5) 0.001(4) -0.025(7)
C59 0.115(7) 0.143(8) 0.085(5) -0.016(6) -0.014(5) -0.023(6)
C60 0.119(7) 0.131(8) 0.100(6) -0.030(6) 0.006(5) -0.033(6)
C62 0.097(5) 0.123(6) 0.072(4) 0.017(4) 0.009(4) 0.005(4)
C63 0.44(4) 0.166(17) 0.079(9) -0.008(10) 0.046(16) -0.12(2)
C65 0.088(6) 0.216(11) 0.082(5) 0.033(6) 0.002(4) -0.033(6)
C67 0.195(19) 0.37(3) 0.073(7) 0.018(12) -0.005(10) -0.12(2)
C68 0.133(8) 0.244(13) 0.078(5) 0.024(6) -0.001(5) -0.035(8)
C69 0.145(9) 0.270(16) 0.092(6) 0.015(8) 0.002(6) -0.057(9)
C70 0.165(11) 0.31(2) 0.141(10) -0.089(12) -0.044(8) 0.066(12)
C71 0.25(2) 0.35(3) 0.149(13) 0.029(15) 0.034(13) 0.03(2)
C72 0.220(18) 0.162(13) 0.240(19) -0.003(12) 0.030(14) 0.016(12)
C73 0.188(16) 0.33(3) 0.35(3) -0.23(3) 0.008(16) -0.017(15)
C74 0.193(18) 0.87(7) 0.120(10) -0.13(2) -0.043(11) 0.14(3)
C75 0.27(2) 0.42(3) 0.179(14) 0.167(19) -0.006(14) -0.05(2)
C76 0.149(8) 0.078(4) 0.077(4) 0.001(4) 0.001(4) 0.024(5)
C77 0.111(8) 0.062(5) 0.066(5) 0.008(4) 0.002(5) 0.004(5)
C78 0.19(2) 0.058(5) 0.059(5) 0.004(4) -0.017(7) 0.008(7)
C79 0.142(8) 0.093(6) 0.085(5) 0.002(4) -0.006(5) 0.029(5)
C80 0.126(8) 0.191(10) 0.092(5) -0.010(6) -0.005(5) 0.058(7)
C81 0.136(8) 0.156(9) 0.093(5) 0.025(5) 0.006(5) 0.045(7)
C82 0.151(8) 0.104(6) 0.086(5) 0.004(4) -0.014(5) 0.030(5)
C83 0.161(9) 0.139(8) 0.097(6) 0.021(6) 0.007(6) 0.014(7)
C84 0.219(14) 0.183(12) 0.126(8) -0.038(8) -0.007(9) -0.050(10)
C85 0.25(2) 0.39(3) 0.23(2) -0.14(2) -0.011(17) 0.06(2)
C86 0.163(10) 0.113(7) 0.116(7) 0.014(5) 0.031(6) -0.014(6)
C87 0.212(19) 0.29(2) 0.37(3) 0.13(2) 0.10(2) 0.077(17)
C88 0.214(12) 0.147(9) 0.086(5) 0.007(5) -0.001(6) 0.031(8)
C89 0.154(12) 0.29(2) 0.264(19) 0.082(16) 0.051(12) 0.054(13)
C90 0.083(5) 0.108(5) 0.087(4) -0.015(4) 0.013(4) 0.015(4)
C91 0.126(15) 0.49(5) 0.153(19) -0.17(3) 0.050(14) -0.12(3)
C92 0.113(13) 0.57(6) 0.116(12) -0.08(2) 0.023(11) -0.15(2)
C93 0.081(6) 0.223(12) 0.131(7) -0.066(8) 0.028(5) -0.028(7)
C94 0.112(8) 0.228(13) 0.121(7) -0.020(8) 0.020(6) -0.021(8)
C95 0.107(7) 0.226(13) 0.100(6) -0.027(7) 0.016(5) -0.041(7)
C96 0.103(8) 0.298(18) 0.140(9) -0.072(10) 0.037(7) -0.023(10)
C97 0.111(9) 0.34(2) 0.186(12) -0.106(13) 0.052(9) -0.036(11)
C102 0.126(10) 0.51(4) 0.139(10) 0.041(15) -0.012(8) -0.077(15)
C103 0.163(14) 0.34(3) 0.28(2) 0.061(18) 0.109(14) 0.064(14)
C104 0.091(5) 0.061(3) 0.076(4) 0.006(3) 0.002(3) 0.004(3)
C105 0.085(5) 0.081(4) 0.111(5) -0.005(4) 0.012(4) -0.006(4)
C106 0.106(6) 0.077(4) 0.103(5) -0.003(4) 0.018(4) -0.002(4)
C107 0.098(6) 0.069(4) 0.083(4) -0.001(3) -0.006(4) 0.001(4)
C108 0.110(6) 0.074(4) 0.091(4) -0.010(3) 0.011(4) 0.000(4)
C109 0.101(5) 0.073(4) 0.087(4) -0.003(3) 0.018(4) -0.006(4)
C110 0.127(7) 0.079(5) 0.097(5) 0.003(4) -0.001(4) -0.011(4)
C111 0.132(8) 0.094(6) 0.148(8) -0.014(5) 0.011(6) -0.014(5)
C116 0.251(16) 0.099(7) 0.196(12) -0.019(7) 0.027(11) 0.001(8)
C117 0.269(18) 0.099(8) 0.270(18) 0.044(9) 0.061(14) -0.019(9)
C119 0.082(7) 0.132(10) 0.122(9) -0.040(8) -0.004(6) 0.008(7)
C120 0.092(9) 0.131(10) 0.144(11) -0.044(9) -0.007(7) -0.001(7)
C122 0.086(8) 0.149(10) 0.087(6) -0.038(7) 0.010(6) 0.031(8)
C123 0.076(7) 0.127(9) 0.084(6) -0.014(6) 0.004(5) 0.013(6)
C124 0.152(9) 0.154(9) 0.126(7) -0.068(7) 0.017(6) 0.019(7)
C125 0.166(11) 0.176(11) 0.165(10) -0.070(9) 0.019(8) 0.024(9)
C126 0.45(4) 0.56(5) 0.29(3) -0.31(3) 0.19(3) -0.29(4)
C130 0.46(4) 0.53(5) 0.42(4) -0.39(4) 0.28(4) -0.26(4)
C131 1.50(16) 0.22(2) 0.63(7) -0.09(3) 0.73(10) 0.15(5)

loop_
_atom_type_symbol
_atom_type_description
_atom_type_scat_dispersion_real
_atom_type_scat_dispersion_imag
_atom_type_scat_source
C C 0.0033 0.0016 'International Tables Vol C Tables 4.2.6.8 and 6.1.1.4'
H H 0 0 'International Tables Vol C Tables 4.2.6.8 and 6.1.1.4'
Si Si 0.0817 0.0704 'International Tables Vol C Tables 4.2.6.8 and 6.1.1.4'

loop_
_geom_angle_atom_site_label_1
_geom_angle_atom_site_label_2
_geom_angle_atom_site_label_3
_geom_angle
C74 Si1 C70 119.4(12)
C74 Si1 C69 101.8(7)
C70 Si1 C69 108.6(7)
C74 Si1 C75 111.3(13)
C70 Si1 C75 102.9(9)
C69 Si1 C75 113.2(10)
C89 Si2 C88 123.9(7)
C89 Si2 C83 113.4(7)
C88 Si2 C83 108.2(6)
C89 Si2 C84 98.0(9)
C88 Si2 C84 105.5(6)
C83 Si2 C84 105.5(6)
C97 Si3 C102 106.8(9)
C97 Si3 C103 109.1(8)
C102 Si3 C103 113.4(9)
C97 Si3 C98 105.0(10)
C102 Si3 C98 122.2(10)
C103 Si3 C98 99.7(10)
C111 Si4 C116 107.7(5)
C111 Si4 C112 115.2(11)
C116 Si4 C112 121.3(11)
C111 Si4 C117 104.6(6)
C116 Si4 C117 104.7(7)
C112 Si4 C117 101.3(9)
C130 Si5 C125 106.6(9)
C130 Si5 C131 104(2)
C125 Si5 C131 106.0(12)
C130 Si5 C126 106.0(15)
C125 Si5 C126 105.8(8)
C131 Si5 C126 126.7(19)
C5 C1 C2 107.2(7)
C5 C1 C6 123.8(7)
C2 C1 C6 124.8(7)
C3 C2 C1 108.1(6)
C3 C2 C7 123.2(6)
C1 C2 C7 122.9(7)
C3 C2 C61 94(2)
C1 C2 C61 90(2)
C7 C2 C61 108(2)
C2 C3 C4 109.0(6)
C2 C3 C8 123.3(6)
C4 C3 C8 124.2(6)
C3 C4 C5 107.4(6)
C3 C4 C9 125.0(6)
C5 C4 C9 122.8(6)
C1 C5 C4 108.2(6)
C1 C5 C10 123.3(7)
C4 C5 C10 123.6(6)
C1 C6 C20 107.8(6)
C1 C6 C62 116.2(7)
C20 C6 C62 111.5(6)
C1 C6 C11 108.1(6)
C20 C6 C11 99.2(6)
C62 C6 C11 112.6(6)
C76 C7 C2 114.3(7)
C76 C7 C13 111.7(7)
C2 C7 C13 107.4(5)
C76 C7 C12 114.8(6)
C2 C7 C12 107.3(7)
C13 C7 C12 100.3(6)
C90 C8 C14 113.9(6)
C90 C8 C3 115.0(6)
C14 C8 C3 107.4(6)
C90 C8 C15 112.4(6)
C14 C8 C15 99.6(5)
C3 C8 C15 107.2(5)
C4 C9 C17 108.6(5)
C4 C9 C104 114.5(5)
C17 C9 C104 114.1(5)
C4 C9 C16 106.7(5)
C17 C9 C16 100.1(5)
C104 C9 C16 111.7(5)
C5 C10 C118 116.1(6)
C5 C10 C19 107.3(5)
C118 C10 C19 111.8(6)
C5 C10 C18 106.6(6)
C118 C10 C18 113.6(5)
C19 C10 C18 100.1(5)
C12 C11 C21 119.7(8)
C12 C11 C6 123.2(8)
C21 C11 C6 110.5(8)
C11 C12 C22 119.0(9)
C11 C12 C7 124.9(8)
C22 C12 C7 110.0(8)
C14 C13 C23 120.1(7)
C14 C13 C7 124.7(7)
C23 C13 C7 109.1(7)
C13 C14 C24 120.5(7)
C13 C14 C8 124.3(6)
C24 C14 C8 109.6(6)
C16 C15 C25 118.9(6)
C16 C15 C8 123.6(6)
C25 C15 C8 110.7(6)
C15 C16 C26 120.7(6)
C15 C16 C9 124.7(6)
C26 C16 C9 108.3(6)
C18 C17 C27 120.0(6)
C18 C17 C9 123.7(6)
C27 C17 C9 110.0(6)
C17 C18 C28 119.4(6)
C17 C18 C10 125.3(6)
C28 C18 C10 109.8(6)
C20 C19 C29 120.4(6)
C20 C19 C10 124.2(7)
C29 C19 C10 109.1(6)
C19 C20 C30 119.5(7)
C19 C20 C6 124.3(7)
C30 C20 C6 110.3(7)
C31 C21 C30 120.5(9)
C31 C21 C11 120.4(9)
C30 C21 C11 109.0(7)
C32 C22 C23 121.0(9)
C32 C22 C12 121.1(9)
C23 C22 C12 107.3(8)
C33 C23 C13 120.1(7)
C33 C23 C22 120.0(9)
C13 C23 C22 109.9(7)
C34 C24 C14 120.2(6)
C34 C24 C25 119.6(7)
C14 C24 C25 108.9(6)
C35 C25 C15 122.2(6)
C35 C25 C24 120.0(6)
C15 C25 C24 108.2(6)
C36 C26 C27 120.2(7)
C36 C26 C16 119.9(6)
C27 C26 C16 110.0(6)
C37 C27 C26 120.6(7)
C37 C27 C17 120.3(7)
C26 C27 C17 108.5(6)
C38 C28 C18 121.2(7)
C38 C28 C29 120.7(6)
C18 C28 C29 108.5(6)
C39 C29 C28 119.6(6)
C39 C29 C19 120.5(6)
C28 C29 C19 109.1(6)
C40 C30 C21 120.0(8)
C40 C30 C20 121.0(8)
C21 C30 C20 108.2(8)
C21 C31 C32 120.3(10)
C21 C31 C41 119.7(10)
C32 C31 C41 108.1(10)
C22 C32 C31 119.4(9)
C22 C32 C42 119.8(10)
C31 C32 C42 108.3(10)
C23 C33 C34 119.8(8)
C23 C33 C43 118.3(9)
C34 C33 C43 107.3(8)
C33 C34 C24 119.1(7)
C33 C34 C44 109.4(8)
C24 C34 C44 120.1(7)
C25 C35 C36 118.9(7)
C25 C35 C45 120.7(7)
C36 C35 C45 107.2(7)
C26 C36 C35 119.4(6)
C26 C36 C46 121.0(7)
C35 C36 C46 107.4(7)
C27 C37 C38 119.2(7)
C27 C37 C47 121.0(8)
C38 C37 C47 107.5(7)
C28 C38 C37 119.7(7)
C28 C38 C48 119.4(7)
C37 C38 C48 108.6(7)
C29 C39 C49 119.1(7)
C29 C39 C40 118.3(7)
C49 C39 C40 110.4(7)
C30 C40 C50 121.1(9)
C30 C40 C39 120.2(7)
C50 C40 C39 106.4(7)
C50 C41 C51 122.0(11)
C50 C41 C31 119.4(9)
C51 C41 C31 106.9(11)
C43 C42 C51 121.3(11)
C43 C42 C32 118.5(11)
C51 C42 C32 106.5(10)
C42 C43 C33 122.4(9)
C42 C43 C52 119.2(11)
C33 C43 C52 108.6(9)
C45 C44 C34 121.0(7)
C45 C44 C52 119.6(9)
C34 C44 C52 108.2(8)
C44 C45 C53 118.2(9)
C44 C45 C35 118.6(7)
C53 C45 C35 109.5(7)
C47 C46 C36 119.4(8)
C47 C46 C53 118.3(8)
C36 C46 C53 109.6(8)
C46 C47 C54 120.6(8)
C46 C47 C37 117.8(7)
C54 C47 C37 108.5(7)
C49 C48 C54 121.1(9)
C49 C48 C38 119.3(7)
C54 C48 C38 106.4(7)
C48 C49 C39 121.8(7)
C48 C49 C55 119.6(8)
C39 C49 C55 106.7(8)
C41 C50 C40 119.2(9)
C41 C50 C55 118.3(9)
C40 C50 C55 109.8(9)
C56 C51 C42 118.9(11)
C56 C51 C41 118.9(12)
C42 C51 C41 110.2(11)
C57 C52 C44 122.2(10)
C57 C52 C43 119.0(10)
C44 C52 C43 106.4(9)
C58 C53 C45 123.9(9)
C58 C53 C46 119.0(9)
C45 C53 C46 106.1(8)
C59 C54 C47 119.5(9)
C59 C54 C48 119.4(9)
C47 C54 C48 109.1(8)
C60 C55 C50 120.4(10)
C60 C55 C49 119.8(9)
C50 C55 C49 106.8(8)
C51 C56 C57 120.0(12)
C51 C56 C60 119.5(10)
C57 C56 C60 109.4(12)
C52 C57 C56 121.4(12)
C52 C57 C58 118.6(10)
C56 C57 C58 107.0(11)
C53 C58 C59 123.9(10)
C53 C58 C57 117.5(10)
C59 C58 C57 106.2(10)
C58 C59 C54 118.6(10)
C58 C59 C60 111.8(10)
C54 C59 C60 118.4(10)
C55 C60 C59 121.7(10)
C55 C60 C56 120.9(11)
C59 C60 C56 105.7(10)
C2 C61 H61A 109.5
C2 C61 H61B 109.5
H61A C61 H61B 109.5
C2 C61 H61C 109.5
H61A C61 H61C 109.5
H61B C61 H61C 109.5
C67 C62 C63 112.9(14)
C67 C62 C6 122.3(10)
C63 C62 C6 122.0(10)
C62 C63 C64 122.6(19)
C62 C63 H63 118.7
C64 C63 H63 118.7
C65 C64 C63 121(2)
C65 C64 H64 119.5
C63 C64 H64 119.5
C66 C65 C64 106.1(15)
C66 C65 C68 126.9(13)
C64 C65 C68 123.1(13)
C65 C66 C67 126.0(19)
C65 C66 H66 117
C67 C66 H66 117
C62 C67 C66 118.2(17)
C62 C67 H67 120.9
C66 C67 H67 120.9
C69 C68 C65 177.4(13)
C68 C69 Si1 176.5(14)
C71 C70 Si1 128.2(15)
C71 C70 H70A 105.2
Si1 C70 H70A 105.3
C71 C70 H70B 105.3
Si1 C70 H70B 105.3
H70A C70 H70B 106
C70 C71 C72 123.0(16)
C70 C71 H71A 106.6
C72 C71 H71A 106.6
C70 C71 H71B 106.6
C72 C71 H71B 106.6
H71A C71 H71B 106.5
C73 C72 C71 109.4(17)
C73 C72 H72A 109.8
C71 C72 H72A 109.8
C73 C72 H72B 109.8
C71 C72 H72B 109.8
H72A C72 H72B 108.2
C72 C73 H73A 109.5
C72 C73 H73B 109.5
H73A C73 H73B 109.5
C72 C73 H73C 109.5
H73A C73 H73C 109.5
H73B C73 H73C 109.5
Si1 C74 H74A 109.5
Si1 C74 H74B 109.5
H74A C74 H74B 109.5
Si1 C74 H74C 109.5
H74A C74 H74C 109.5
H74B C74 H74C 109.5
Si1 C75 H75A 109.5
Si1 C75 H75B 109.5
H75A C75 H75B 109.5
Si1 C75 H75C 109.5
H75A C75 H75C 109.5
H75B C75 H75C 109.5
C81 C76 C77 117.8(8)
C81 C76 C7 122.3(7)
C77 C76 C7 119.8(9)
C78 C77 C76 118.0(14)
C78 C77 H77 121
C76 C77 H77 121
C79 C78 C77 124.2(13)
C79 C78 H78 117.9
C77 C78 H78 117.9
C78 C79 C80 115.6(10)
C78 C79 C82 123.4(10)
C80 C79 C82 121.0(12)
C81 C80 C79 122.7(11)
C81 C80 H80 118.6
C79 C80 H80 118.6
C80 C81 C76 121.4(9)
C80 C81 H81 119.3
C76 C81 H81 119.3
C83 C82 C79 176.6(10)
C82 C83 Si2 173.1(10)
C85 C84 Si2 124.0(12)
C85 C84 H84A 106.3
Si2 C84 H84A 106.3
C85 C84 H84B 106.3
Si2 C84 H84B 106.3
H84A C84 H84B 106.4
C84 C85 C86 110.6(13)
C84 C85 H85A 109.5
C86 C85 H85A 109.5
C84 C85 H85B 109.5
C86 C85 H85B 109.5
H85A C85 H85B 108.1
C85 C86 C87 95.3(13)
C85 C86 H86A 112.7
C87 C86 H86A 112.7
C85 C86 H86B 112.7
C87 C86 H86B 112.7
H86A C86 H86B 110.2
C86 C87 H87A 109.5
C86 C87 H87B 109.5
H87A C87 H87B 109.5
C86 C87 H87C 109.5
H87A C87 H87C 109.5
H87B C87 H87C 109.5
Si2 C88 H88A 109.5
Si2 C88 H88B 109.5
H88A C88 H88B 109.5
Si2 C88 H88C 109.5
H88A C88 H88C 109.5
H88B C88 H88C 109.5
Si2 C89 H89A 109.5
Si2 C89 H89B 109.5
H89A C89 H89B 109.5
Si2 C89 H89C 109.5
H89A C89 H89C 109.5
H89B C89 H89C 109.5
C95 C90 C91 119.2(11)
C95 C90 C8 122.4(7)
C91 C90 C8 117.5(10)
C90 C91 C92 116.6(16)
C90 C91 H91 121.7
C92 C91 H91 121.7
C93 C92 C91 120.9(16)
C93 C92 H92 119.6
C91 C92 H92 119.6
C94 C93 C92 115.8(11)
C94 C93 C96 123.5(10)
C92 C93 C96 118.6(11)
C93 C94 C95 120.7(10)
C93 C94 H94 119.7
C95 C94 H94 119.7
C90 C95 C94 123.8(10)
C90 C95 H95 118.1
C94 C95 H95 118.1
C97 C96 C93 178(2)
C96 C97 Si3 173.8(14)
C99 C98 Si3 96.0(15)
C99 C98 H98A 112.6
Si3 C98 H98A 112.6
C99 C98 H98B 112.6
Si3 C98 H98B 112.6
H98A C98 H98B 110.1
C100 C99 C98 107(10)
C100 C99 H99A 110.3
C98 C99 H99A 110.3
C100 C99 H99B 110.3
C98 C99 H99B 110.3
H99A C99 H99B 108.6
C99 C100 C101 103(5)
C99 C100 H10A 111.2
C101 C100 H10A 111.2
C99 C100 H10B 111.2
C101 C100 H10B 111.1
H10A C100 H10B 109.1
C100 C101 H10C 109.5
C100 C101 H10D 109.5
H10C C101 H10D 109.5
C100 C101 H10E 109.4
H10C C101 H10E 109.5
H10D C101 H10E 109.5
Si3 C102 H10F 109.5
Si3 C102 H10G 109.5
H10F C102 H10G 109.5
Si3 C102 H10H 109.5
H10F C102 H10H 109.5
H10G C102 H10H 109.5
Si3 C103 H10I 109.5
Si3 C103 H10J 109.5
H10I C103 H10J 109.5
Si3 C103 H10K 109.5
H10I C103 H10K 109.5
H10J C103 H10K 109.5
C105 C104 C109 119.4(6)
C105 C104 C9 120.7(6)
C109 C104 C9 119.8(6)
C104 C105 C106 119.7(7)
C104 C105 H105 120.1
C106 C105 H105 120.1
C107 C106 C105 121.5(8)
C107 C106 H106 119.3
C105 C106 H106 119.3
C106 C107 C108 118.7(7)
C106 C107 C110 123.3(8)
C108 C107 C110 117.9(7)
C107 C108 C109 119.9(7)
C107 C108 H108 120.1
C109 C108 H108 120.1
C104 C109 C108 120.8(7)
C104 C109 H109 119.6
C108 C109 H109 119.6
C111 C110 C107 177.7(10)
C110 C111 Si4 172.1(9)
C113 C112 Si4 95.5(13)
C113 C112 H11A 112.7
Si4 C112 H11A 112.7
C113 C112 H11B 112.6
Si4 C112 H11B 112.6
H11A C112 H11B 110.1
C112 C113 C114 95.5(17)
C112 C113 H11C 112.6
C114 C113 H11C 112.6
C112 C113 H11D 112.7
C114 C113 H11D 112.7
H11C C113 H11D 110.1
C113 C114 C115 99(2)
C113 C114 H11E 111.9
C115 C114 H11E 111.9
C113 C114 H11F 111.9
C115 C114 H11F 111.9
H11E C114 H11F 109.6
C114 C115 H11G 109.4
C114 C115 H11H 109.5
H11G C115 H11H 109.5
C114 C115 H11I 109.5
H11G C115 H11I 109.5
H11H C115 H11I 109.5
Si4 C116 H11J 109.5
Si4 C116 H11K 109.5
H11J C116 H11K 109.5
Si4 C116 H11L 109.5
H11J C116 H11L 109.5
H11K C116 H11L 109.5
Si4 C117 H11M 109.5
Si4 C117 H11N 109.5
H11M C117 H11N 109.5
Si4 C117 H11O 109.5
H11M C117 H11O 109.5
H11N C117 H11O 109.5
C123 C118 C119 116.3(9)
C123 C118 C10 121.5(8)
C119 C118 C10 119.6(8)
C120 C119 C118 118.3(11)
C120 C119 H119 120.9
C118 C119 H119 120.9
C119 C120 C121 123.7(12)
C119 C120 H120 118.2
C121 C120 H120 118.2
C122 C121 C124 121.5(10)
C122 C121 C120 111.8(10)
C124 C121 C120 123.7(10)
C121 C122 C123 122.1(10)
C121 C122 H122 119
C123 C122 H122 119
C118 C123 C122 121.4(10)
C118 C123 H123 119.3
C122 C123 H123 119.3
C125 C124 C121 175.9(14)
C124 C125 Si5 178.4(13)
C127 C126 Si5 125(3)
C127 C126 H12A 106.1
Si5 C126 H12A 106.2
C127 C126 H12B 106.2
Si5 C126 H12B 106.2
H12A C126 H12B 106.4
C126 C127 C128 111(3)
C126 C127 H12C 109.4
C128 C127 H12C 109.3
C126 C127 H12D 109.3
C128 C127 H12D 109.3
H12C C127 H12D 108
C129 C128 C127 117(3)
C129 C128 H12E 108.1
C127 C128 H12E 108
C129 C128 H12F 108
C127 C128 H12F 108.1
H12E C128 H12F 107.3
C128 C129 H12G 109.5
C128 C129 H12H 109.5
H12G C129 H12H 109.5
C128 C129 H12I 109.5
H12G C129 H12I 109.5
H12H C129 H12I 109.5
Si5 C130 H13A 109.5
Si5 C130 H13B 109.5
H13A C130 H13B 109.5
Si5 C130 H13C 109.5
H13A C130 H13C 109.5
H13B C130 H13C 109.5
Si5 C131 H13D 109.5
Si5 C131 H13E 109.5
H13D C131 H13E 109.5
Si5 C131 H13F 109.5
H13D C131 H13F 109.5
H13E C131 H13F 109.5
C61D C61E C61B 101(3)

loop_
_geom_bond_atom_site_label_1
_geom_bond_atom_site_label_2
_geom_bond_distance
Si1 C74 1.602(19)
Si1 C70 1.762(17)
Si1 C69 1.804(11)
Si1 C75 1.81(2)
Si2 C89 1.687(15)
Si2 C88 1.823(11)
Si2 C83 1.845(11)
Si2 C84 1.962(11)
Si3 C97 1.793(15)
Si3 C102 1.809(19)
Si3 C103 1.822(17)
Si3 C98 1.940(15)
Si4 C111 1.814(10)
Si4 C116 1.817(15)
Si4 C112 2.014(17)
Si4 C117 2.052(15)
Si5 C130 1.59(3)
Si5 C125 1.818(12)
Si5 C131 1.92(6)
Si5 C126 2.018(17)
C1 C5 1.409(10)
C1 C2 1.433(11)
C1 C6 1.494(11)
C2 C3 1.400(10)
C2 C7 1.528(10)
C2 C61 1.585(6)
C3 C4 1.401(9)
C3 C8 1.527(10)
C4 C5 1.435(10)
C4 C9 1.514(9)
C5 C10 1.522(10)
C6 C20 1.534(11)
C6 C62 1.540(10)
C6 C11 1.551(11)
C7 C76 1.518(11)
C7 C13 1.540(10)
C7 C12 1.554(12)
C8 C90 1.516(10)
C8 C14 1.525(9)
C8 C15 1.548(9)
C9 C17 1.515(10)
C9 C104 1.552(9)
C9 C16 1.559(9)
C10 C118 1.526(9)
C10 C19 1.537(10)
C10 C18 1.540(9)
C11 C12 1.378(11)
C11 C21 1.445(12)
C12 C22 1.456(12)
C13 C14 1.342(10)
C13 C23 1.449(11)
C14 C24 1.432(9)
C15 C16 1.384(9)
C15 C25 1.407(9)
C16 C26 1.425(10)
C17 C18 1.369(9)
C17 C27 1.437(9)
C18 C28 1.432(10)
C19 C20 1.350(10)
C19 C29 1.440(9)
C20 C30 1.468(10)
C21 C31 1.384(13)
C21 C30 1.419(12)
C22 C32 1.378(13)
C22 C23 1.450(12)
C23 C33 1.399(12)
C24 C34 1.421(10)
C24 C25 1.442(9)
C25 C35 1.384(9)
C26 C36 1.398(10)
C26 C27 1.413(10)
C27 C37 1.390(10)
C28 C38 1.371(9)
C28 C29 1.434(9)
C29 C39 1.406(10)
C30 C40 1.349(12)
C31 C32 1.426(14)
C31 C41 1.444(14)
C32 C42 1.455(13)
C33 C34 1.409(11)
C33 C43 1.437(14)
C34 C44 1.427(12)
C35 C36 1.438(10)
C35 C45 1.473(11)
C36 C46 1.452(11)
C37 C38 1.430(11)
C37 C47 1.475(11)
C38 C48 1.491(11)
C39 C49 1.445(10)
C39 C40 1.455(11)
C40 C50 1.449(11)
C41 C50 1.378(14)
C41 C51 1.424(14)
C42 C43 1.394(14)
C42 C51 1.418(15)
C43 C52 1.449(13)
C44 C45 1.397(11)
C44 C52 1.438(13)
C45 C53 1.431(12)
C46 C47 1.420(11)
C46 C53 1.457(12)
C47 C54 1.429(12)
C48 C49 1.338(11)
C48 C54 1.453(12)
C49 C55 1.488(13)
C50 C55 1.461(13)
C51 C56 1.397(16)
C52 C57 1.375(14)
C53 C58 1.369(13)
C54 C59 1.423(14)
C55 C60 1.350(13)
C56 C57 1.424(15)
C56 C60 1.446(15)
C57 C58 1.495(14)
C58 C59 1.391(13)
C59 C60 1.436(13)
C61 H61A 0.96
C61 H61B 0.96
C61 H61C 0.96
C62 C67 1.233(18)
C62 C63 1.33(2)
C63 C64 1.39(2)
C63 H63 0.93
C64 C65 1.32(2)
C64 H64 0.93
C65 C66 1.25(2)
C65 C68 1.438(12)
C66 C67 1.43(2)
C66 H66 0.93
C67 H67 0.93
C68 C69 1.222(13)
C70 C71 1.49(2)
C70 H70A 0.97
C70 H70B 0.97
C71 C72 1.70(2)
C71 H71A 0.97
C71 H71B 0.97
C72 C73 1.39(2)
C72 H72A 0.97
C72 H72B 0.97
C73 H73A 0.96
C73 H73B 0.96
C73 H73C 0.96
C74 H74A 0.96
C74 H74B 0.96
C74 H74C 0.96
C75 H75A 0.96
C75 H75B 0.96
C75 H75C 0.96
C76 C81 1.369(13)
C76 C77 1.432(13)
C77 C78 1.38(2)
C77 H77 0.93
C78 C79 1.36(3)
C78 H78 0.93
C79 C80 1.402(13)
C79 C82 1.419(13)
C80 C81 1.349(12)
C80 H80 0.93
C81 H81 0.93
C82 C83 1.200(12)
C84 C85 1.467(16)
C84 H84A 0.97
C84 H84B 0.97
C85 C86 1.523(16)
C85 H85A 0.97
C85 H85B 0.97
C86 C87 1.619(16)
C86 H86A 0.97
C86 H86B 0.97
C87 H87A 0.96
C87 H87B 0.96
C87 H87C 0.96
C88 H88A 0.96
C88 H88B 0.96
C88 H88C 0.96
C89 H89A 0.96
C89 H89B 0.96
C89 H89C 0.96
C90 C95 1.336(12)
C90 C91 1.342(19)
C91 C92 1.47(3)
C91 H91 0.93
C92 C93 1.383(19)
C92 H92 0.93
C93 C94 1.345(13)
C93 C96 1.421(15)
C94 C95 1.364(13)
C94 H94 0.93
C95 H95 0.93
C96 C97 1.233(16)
C98 C99 1.568(19)
C98 H98A 0.97
C98 H98B 0.97
C99 C100 1.54(2)
C99 H99A 0.97
C99 H99B 0.97
C100 C101 1.55(2)
C100 H10A 0.97
C100 H10B 0.97
C101 H10C 0.96
C101 H10D 0.96
C101 H10E 0.96
C102 H10F 0.96
C102 H10G 0.96
C102 H10H 0.96
C103 H10I 0.96
C103 H10J 0.96
C103 H10K 0.96
C104 C105 1.359(10)
C104 C109 1.365(9)
C105 C106 1.389(10)
C105 H105 0.93
C106 C107 1.361(10)
C106 H106 0.93
C107 C108 1.372(10)
C107 C110 1.449(10)
C108 C109 1.391(9)
C108 H108 0.93
C109 H109 0.93
C110 C111 1.207(11)
C112 C113 1.457(19)
C112 H11A 0.97
C112 H11B 0.97
C113 C114 1.559(18)
C113 H11C 0.97
C113 H11D 0.97
C114 C115 1.55(4)
C114 H11E 0.97
C114 H11F 0.97
C115 H11G 0.96
C115 H11H 0.96
C115 H11I 0.96
C116 H11J 0.96
C116 H11K 0.96
C116 H11L 0.96
C117 H11M 0.96
C117 H11N 0.96
C117 H11O 0.96
C118 C123 1.341(12)
C118 C119 1.416(13)
C119 C120 1.349(16)
C119 H119 0.93
C120 C121 1.434(16)
C120 H120 0.93
C121 C122 1.335(15)
C121 C124 1.429(13)
C122 C123 1.404(15)
C122 H122 0.93
C123 H123 0.93
C124 C125 1.210(13)
C126 C127 1.554(6)
C126 H12A 0.97
C126 H12B 0.97
C127 C128 1.557(6)
C127 H12C 0.97
C127 H12D 0.97
C128 C129 1.540(6)
C128 H12E 0.97
C128 H12F 0.97
C129 H12G 0.96
C129 H12H 0.96
C129 H12I 0.96
C130 H13A 0.96
C130 H13B 0.96
C130 H13C 0.96
C131 H13D 0.96
C131 H13E 0.96
C131 H13F 0.96
C61B C61E 1.62(6)
C61D C61E 1.51(5)
C201 C202 1.39(3)
C203 C204 1.34(3)
C205 C206 1.50(10)
C207 C208 1.43(5)
C209 C210 1.46(4)
C211 C212 1.38(4)
